data_4115933
loop_
_publ_author_name
'Yoshiaki Tanabe'
'Hidetake Seino'
'Youichi Ishii'
'Masanobu Hidai'

_publ_contact_author_address
;
    Department of Chemistry and Biotechnology, Graduate School of Engineering,
The University of Tokyo, Hongo, Bunkyo-ku, Tokyo 113-8656, Japan
;
_publ_contact_author_email ' hidai@chembio.t.u-tokyo.ac.jp '
_publ_contact_author_fax ' +81-3-5841-7265 '
_publ_contact_author_name ' Masanobu Hidai'
_publ_contact_author_phone ' +81-3-5841-7261 '
_publ_section_title
;
 Reaction Mechanism of the C\\tbN Triple Bond Cleavage of \b-Ketonitriles
 on a Molybdenum(0) Center1
;
_journal_name_full 'Journal of the American Chemical Society'
_journal_page_first 1690
_journal_page_last 1699
_journal_paper_doi 10.1021/ja9921928
_journal_volume 122
_journal_year 2000
_chemical_formula_sum 'C71 H61 Cl2 F3 Mo N2 O5 P4 S'
_chemical_formula_weight 1402.07
_space_group_IT_number 2
_symmetry_cell_setting triclinic
_symmetry_Int_Tables_number 2
_symmetry_space_group_name_Hall '-P 1'
_symmetry_space_group_name_H-M 'P -1'
_audit_creation_date 'Wed Jun  2 18:34:06 1999'
_audit_creation_method 'from TEXRAY.INF file'
_cell_angle_alpha 107.70(2)
_cell_angle_beta 102.01(1)
_cell_angle_gamma 96.98(2)
_cell_formula_units_Z 2
_cell_length_a 14.983(2)
_cell_length_b 15.110(3)
_cell_length_c 16.682(3)
_cell_measurement_reflns_used 24
_cell_measurement_temperature 294.2
_cell_measurement_theta_max 18.7
_cell_measurement_theta_min 16.6
_cell_volume 3449.3(12)
_computing_cell_refinement 'Rigaku/AFC Diffractometer Control'
_computing_data_collection 'Rigaku/AFC Diffractometer Control'
_computing_data_reduction teXsan
_computing_publication_material teXsan
_computing_structure_refinement teXsan
_diffrn_ambient_temperature 294.2
_diffrn_measurement_device_type 'Rigaku AFC7R'
_diffrn_measurement_method \w-2\q
_diffrn_orient_matrix_UB_11 -0.01101
_diffrn_orient_matrix_UB_12 0.06215
_diffrn_orient_matrix_UB_13 0.03549
_diffrn_orient_matrix_UB_21 -0.05804
_diffrn_orient_matrix_UB_22 -0.00758
_diffrn_orient_matrix_UB_23 -0.04585
_diffrn_orient_matrix_UB_31 -0.03684
_diffrn_orient_matrix_UB_32 -0.03321
_diffrn_orient_matrix_UB_33 0.02972
_diffrn_radiation_detector 'scintillation counter'
_diffrn_radiation_monochromator graphite
_diffrn_radiation_source 'Rigaku rotating anode'
_diffrn_radiation_type 'Mo K\a'
_diffrn_radiation_wavelength 0.7107
_diffrn_reflns_av_R_equivalents 0.050
_diffrn_reflns_av_sigmaI/netI 0.157
_diffrn_reflns_limit_h_max 17
_diffrn_reflns_limit_h_min -17
_diffrn_reflns_limit_k_max 17
_diffrn_reflns_limit_k_min 0
_diffrn_reflns_limit_l_max 18
_diffrn_reflns_limit_l_min -19
_diffrn_reflns_number 12651
_diffrn_reflns_reduction_process 'Lp corrections applied'
_diffrn_reflns_theta_max 25.00
_diffrn_reflns_theta_min 2.56
_diffrn_standards_decay_% 0.08
_diffrn_standards_interval_count 150
_diffrn_standards_number 3
_exptl_absorpt_coefficient_mu 0.448
_exptl_absorpt_correction_T_max 0.999
_exptl_absorpt_correction_T_min 0.915
_exptl_absorpt_correction_type psi-scan
_exptl_absorpt_process_details '(North, Phillips & Mathews, 1968)'
_exptl_crystal_colour darkred
_exptl_crystal_density_diffrn 1.350
_exptl_crystal_description prismatic
_exptl_crystal_F_000 1440.00
_exptl_crystal_size_max 0.500
_exptl_crystal_size_mid 0.250
_exptl_crystal_size_min 0.150
_refine_diff_density_max 0.87
_refine_diff_density_min -0.80
_refine_ls_extinction_method none
_refine_ls_goodness_of_fit_ref 2.407
_refine_ls_hydrogen_treatment noref
_refine_ls_matrix_type full
_refine_ls_number_constraints 0
_refine_ls_number_parameters 766
_refine_ls_number_reflns 5277
_refine_ls_number_restraints 0
_refine_ls_R_factor_all 0.0689
_refine_ls_R_factor_gt 0.0689
_refine_ls_shift/su_max 0.0747
_refine_ls_shift/su_mean 0.0018
_refine_ls_structure_factor_coef F
_refine_ls_weighting_details 'w = 1/[\s^2^(Fo) + 0.00000|Fo|^2^]'
_refine_ls_weighting_scheme calc
_refine_ls_wR_factor_gt 0.0557
_refine_ls_wR_factor_ref 0.0557
_reflns_number_gt 5277
_reflns_number_total 12147
_reflns_threshold_expression >2.0sigma(I)
_cod_data_source_file ja9921928_3.cif
_cod_data_source_block '[Mo(NCH2CH2COC6H4Cl)(NCCHCOC6H4Cl)(dppe)2][OTf]_(Compound_6c[OTf])'
_cod_original_cell_volume 3449(1)
_cod_original_sg_symbol_H-M 'P -1 '
_cod_original_formula_sum 'C71 H61 Cl2 F3 N2 Mo O5 P4 S '
_cod_database_code 4115933

loop_
_symmetry_equiv_pos_as_xyz
x,y,z
-x,-y,-z

loop_
_atom_site_label
_atom_site_type_symbol
_atom_site_fract_x
_atom_site_fract_y
_atom_site_fract_z
_atom_site_U_iso_or_equiv
_atom_site_adp_type
_atom_site_occupancy
_atom_site_calc_flag
Mo(1) Mo 0.26975(7) 0.03056(8) 0.25147(7) 0.0332(3) Uani 1.00 d
Cl(1) Cl 0.8701(3) 0.4903(3) 0.4790(3) 0.121(2) Uani 1.00 d
Cl(2) Cl 0.0128(3) -0.6230(3) -0.3646(2) 0.100(2) Uani 1.00 d
S(1) S 0.3749(8) 0.3378(7) 0.6637(4) 0.211(5) Uani 1.00 d
P(1) P 0.2347(2) 0.1276(2) 0.1479(2) 0.045(1) Uani 1.00 d
P(2) P 0.0932(2) 0.0121(2) 0.2198(2) 0.046(1) Uani 1.00 d
P(3) P 0.2904(2) -0.0736(2) 0.3439(2) 0.041(1) Uani 1.00 d
P(4) P 0.4339(2) 0.0017(2) 0.2505(2) 0.040(1) Uani 1.00 d
F(1) F 0.4732 0.3890 0.8076 0.2533 Uiso 1.00 d
F(2) F 0.3607 0.4762 0.7566 0.2533 Uiso 1.00 d
F(3) F 0.3266 0.3261 0.7915 0.2533 Uiso 1.00 d
O(1) O 0.5107(5) 0.1850(6) 0.4770(6) 0.065(3) Uani 1.00 d
O(2) O 0.0555(7) -0.2014(7) -0.0615(6) 0.109(4) Uani 1.00 d
O(3) O 0.4062(10) 0.231(1) 0.669(1) 0.255(10) Uani 1.00 d
O(4) O 0.432(1) 0.394(1) 0.6384(10) 0.181(8) Uani 1.00 d
O(5) O 0.274(1) 0.319(2) 0.626(1) 0.27(1) Uani 1.00 d
N(1) N 0.3053(5) 0.1291(6) 0.3426(5) 0.034(3) Uani 1.00 d
N(2) N 0.2247(6) -0.0967(7) 0.1351(6) 0.045(3) Uani 1.00 d
C(1) C 0.3329(8) 0.2132(8) 0.4205(7) 0.051(4) Uani 1.00 d
C(2) C 0.4195(8) 0.2824(8) 0.4260(7) 0.050(4) Uani 1.00 d
C(3) C 0.5092(9) 0.2559(9) 0.4575(7) 0.048(4) Uani 1.00 d
C(4) C 0.6003(8) 0.3194(9) 0.4676(7) 0.046(4) Uani 1.00 d
C(5) C 0.5999(9) 0.4012(9) 0.4442(8) 0.067(5) Uani 1.00 d
C(6) C 0.685(1) 0.4536(9) 0.4482(9) 0.074(5) Uani 1.00 d
C(7) C 0.766(1) 0.426(1) 0.4775(9) 0.072(6) Uani 1.00 d
C(8) C 0.7631(10) 0.348(1) 0.5014(9) 0.078(6) Uani 1.00 d
C(9) C 0.6814(9) 0.2932(9) 0.4974(8) 0.063(5) Uani 1.00 d
C(10) C 0.2085(8) -0.1617(9) 0.0754(8) 0.054(4) Uani 1.00 d
C(11) C 0.1889(9) -0.2398(10) 0.0031(9) 0.072(5) Uani 1.00 d
C(12) C 0.1084(10) -0.2574(10) -0.0629(9) 0.067(5) Uani 1.00 d
C(13) C 0.0862(8) -0.3471(9) -0.1414(8) 0.060(5) Uani 1.00 d
C(14) C -0.0047(9) -0.385(1) -0.1875(9) 0.072(5) Uani 1.00 d
C(15) C -0.0283(9) -0.471(1) -0.2573(9) 0.076(5) Uani 1.00 d
C(16) C 0.041(1) -0.5153(9) -0.2797(8) 0.062(5) Uani 1.00 d
C(17) C 0.1334(10) -0.4786(10) -0.2376(9) 0.080(5) Uani 1.00 d
C(18) C 0.1544(9) -0.391(1) -0.1690(9) 0.074(5) Uani 1.00 d
C(19) C 0.2742(9) 0.2541(9) 0.2059(8) 0.050(5) Uani 1.00 d
C(20) C 0.349(1) 0.308(1) 0.1964(9) 0.069(5) Uani 1.00 d
C(21) C 0.383(1) 0.403(1) 0.251(1) 0.094(8) Uani 1.00 d
C(22) C 0.341(2) 0.445(1) 0.310(1) 0.114(9) Uani 1.00 d
C(23) C 0.263(1) 0.394(1) 0.3225(9) 0.096(7) Uani 1.00 d
C(24) C 0.2301(9) 0.2977(10) 0.2669(9) 0.066(5) Uani 1.00 d
C(25) C 0.2637(8) 0.108(1) 0.0439(8) 0.055(5) Uani 1.00 d
C(26) C 0.284(1) 0.021(1) 0.003(1) 0.087(7) Uani 1.00 d
C(27) C 0.293(1) -0.003(1) -0.081(1) 0.119(9) Uani 1.00 d
C(28) C 0.282(1) 0.058(2) -0.124(1) 0.127(10) Uani 1.00 d
C(29) C 0.259(1) 0.138(1) -0.087(1) 0.107(8) Uani 1.00 d
C(30) C 0.249(1) 0.166(1) -0.0039(9) 0.091(7) Uani 1.00 d
C(31) C 0.1070(8) 0.1171(9) 0.1109(7) 0.050(4) Uani 1.00 d
C(32) C 0.0530(8) 0.0245(9) 0.1125(7) 0.053(4) Uani 1.00 d
C(33) C 0.0170(8) -0.0961(9) 0.2105(10) 0.055(5) Uani 1.00 d
C(34) C -0.0098(9) -0.172(1) 0.1335(10) 0.075(5) Uani 1.00 d
C(35) C -0.063(1) -0.256(1) 0.132(1) 0.100(7) Uani 1.00 d
C(36) C -0.092(1) -0.262(2) 0.201(2) 0.108(9) Uani 1.00 d
C(37) C -0.066(1) -0.187(2) 0.275(1) 0.105(9) Uani 1.00 d
C(38) C -0.012(1) -0.104(1) 0.280(1) 0.075(6) Uani 1.00 d
C(39) C 0.0552(8) 0.1070(8) 0.2912(7) 0.040(4) Uani 1.00 d
C(40) C -0.0164(8) 0.1489(10) 0.2616(8) 0.058(5) Uani 1.00 d
C(41) C -0.0404(9) 0.2283(10) 0.319(1) 0.066(5) Uani 1.00 d
C(42) C 0.0069(10) 0.2647(10) 0.402(1) 0.068(5) Uani 1.00 d
C(43) C 0.0753(9) 0.221(1) 0.4344(9) 0.073(6) Uani 1.00 d
C(44) C 0.0987(8) 0.1439(9) 0.3789(8) 0.052(4) Uani 1.00 d
C(45) C 0.2342(8) -0.0603(9) 0.4336(8) 0.044(4) Uani 1.00 d
C(46) C 0.1657(10) -0.132(1) 0.4302(9) 0.075(6) Uani 1.00 d
C(47) C 0.124(1) -0.124(1) 0.497(1) 0.106(8) Uani 1.00 d
C(48) C 0.146(1) -0.047(2) 0.563(1) 0.100(9) Uani 1.00 d
C(49) C 0.215(1) 0.029(1) 0.5713(10) 0.093(7) Uani 1.00 d
C(50) C 0.2585(10) 0.018(1) 0.5054(10) 0.073(6) Uani 1.00 d
C(51) C 0.2715(8) -0.2019(8) 0.2896(8) 0.047(4) Uani 1.00 d
C(52) C 0.1879(9) -0.2483(9) 0.2292(9) 0.064(5) Uani 1.00 d
C(53) C 0.172(1) -0.345(1) 0.188(1) 0.095(7) Uani 1.00 d
C(54) C 0.238(1) -0.398(1) 0.203(1) 0.094(7) Uani 1.00 d
C(55) C 0.321(1) -0.352(1) 0.261(1) 0.087(7) Uani 1.00 d
C(56) C 0.3391(8) -0.2523(10) 0.3082(9) 0.060(5) Uani 1.00 d
C(57) C 0.4136(7) -0.0364(8) 0.4014(7) 0.047(4) Uani 1.00 d
C(58) C 0.4794(7) -0.0375(8) 0.3429(7) 0.044(4) Uani 1.00 d
C(59) C 0.4452(8) -0.0928(9) 0.1571(8) 0.044(4) Uani 1.00 d
C(60) C 0.466(1) -0.0738(10) 0.086(1) 0.083(6) Uani 1.00 d
C(61) C 0.472(1) -0.143(1) 0.012(1) 0.111(8) Uani 1.00 d
C(62) C 0.456(1) -0.231(1) 0.0047(10) 0.085(6) Uani 1.00 d
C(63) C 0.434(1) -0.252(1) 0.072(1) 0.100(7) Uani 1.00 d
C(64) C 0.430(1) -0.183(1) 0.149(1) 0.090(7) Uani 1.00 d
C(65) C 0.5280(8) 0.0957(8) 0.2613(7) 0.042(4) Uani 1.00 d
C(66) C 0.5063(8) 0.1701(9) 0.2340(8) 0.052(4) Uani 1.00 d
C(67) C 0.577(1) 0.239(1) 0.2327(9) 0.073(6) Uani 1.00 d
C(68) C 0.667(1) 0.234(1) 0.2615(9) 0.073(6) Uani 1.00 d
C(69) C 0.6899(9) 0.161(1) 0.2902(9) 0.071(5) Uani 1.00 d
C(70) C 0.6205(9) 0.0914(9) 0.2891(8) 0.059(5) Uani 1.00 d
C(71) C 0.3749 0.3952 0.7722 0.2533 Uiso 1.00 d
H(1) H 0.3449 0.1934 0.4699 0.0609 Uiso 1.00 calc
H(2) H 0.2824 0.2457 0.4216 0.0609 Uiso 1.00 calc
H(3) H 0.4187 0.3431 0.4646 0.0594 Uiso 1.00 calc
H(4) H 0.4164 0.2855 0.3694 0.0594 Uiso 1.00 calc
H(5) H 0.5431 0.4204 0.4260 0.0802 Uiso 1.00 calc
H(6) H 0.6873 0.5078 0.4307 0.0886 Uiso 1.00 calc
H(7) H 0.8201 0.3309 0.5220 0.0930 Uiso 1.00 calc
H(8) H 0.6812 0.2388 0.5149 0.0762 Uiso 1.00 calc
H(9) H 0.2305 -0.2827 -0.0024 0.0860 Uiso 1.00 calc
H(10) H -0.0523 -0.3531 -0.1715 0.0864 Uiso 1.00 calc
H(11) H -0.0916 -0.4971 -0.2885 0.0900 Uiso 1.00 calc
H(12) H 0.1809 -0.5107 -0.2541 0.0970 Uiso 1.00 calc
H(13) H 0.2178 -0.3620 -0.1408 0.0881 Uiso 1.00 calc
H(14) H 0.3784 0.2806 0.1522 0.0826 Uiso 1.00 calc
H(15) H 0.4373 0.4372 0.2452 0.1122 Uiso 1.00 calc
H(16) H 0.3636 0.5096 0.3445 0.1363 Uiso 1.00 calc
H(17) H 0.2330 0.4233 0.3659 0.1159 Uiso 1.00 calc
H(18) H 0.1759 0.2626 0.2724 0.0787 Uiso 1.00 calc
H(19) H 0.2919 -0.0232 0.0329 0.1042 Uiso 1.00 calc
H(20) H 0.3074 -0.0625 -0.1079 0.1417 Uiso 1.00 calc
H(21) H 0.2911 0.0439 -0.1814 0.1511 Uiso 1.00 calc
H(22) H 0.2475 0.1800 -0.1192 0.1275 Uiso 1.00 calc
H(23) H 0.2333 0.2252 0.0205 0.1097 Uiso 1.00 calc
H(24) H 0.0917 0.1182 0.0531 0.0598 Uiso 1.00 calc
H(25) H 0.0891 0.1692 0.1483 0.0598 Uiso 1.00 calc
H(26) H -0.0116 0.0256 0.1013 0.0644 Uiso 1.00 calc
H(27) H 0.0631 -0.0278 0.0688 0.0644 Uiso 1.00 calc
H(28) H 0.0076 -0.1679 0.0828 0.0890 Uiso 1.00 calc
H(29) H -0.0796 -0.3097 0.0802 0.1191 Uiso 1.00 calc
H(30) H -0.1298 -0.3192 0.1972 0.1291 Uiso 1.00 calc
H(31) H -0.0849 -0.1915 0.3250 0.1264 Uiso 1.00 calc
H(32) H 0.0052 -0.0511 0.3323 0.0894 Uiso 1.00 calc
H(33) H -0.0500 0.1244 0.2018 0.0688 Uiso 1.00 calc
H(34) H -0.0905 0.2551 0.2982 0.0791 Uiso 1.00 calc
H(35) H -0.0060 0.3207 0.4398 0.0815 Uiso 1.00 calc
H(36) H 0.1060 0.2441 0.4949 0.0878 Uiso 1.00 calc
H(37) H 0.1466 0.1158 0.4021 0.0617 Uiso 1.00 calc
H(38) H 0.1474 -0.1885 0.3809 0.0900 Uiso 1.00 calc
H(39) H 0.0782 -0.1750 0.4941 0.1274 Uiso 1.00 calc
H(40) H 0.1150 -0.0421 0.6075 0.1214 Uiso 1.00 calc
H(41) H 0.2304 0.0857 0.6201 0.1130 Uiso 1.00 calc
H(42) H 0.3074 0.0672 0.5105 0.0881 Uiso 1.00 calc
H(43) H 0.1412 -0.2138 0.2162 0.0775 Uiso 1.00 calc
H(44) H 0.1136 -0.3771 0.1482 0.1142 Uiso 1.00 calc
H(45) H 0.2266 -0.4639 0.1735 0.1133 Uiso 1.00 calc
H(46) H 0.3689 -0.3871 0.2709 0.1027 Uiso 1.00 calc
H(47) H 0.3958 -0.2216 0.3515 0.0724 Uiso 1.00 calc
H(48) H 0.4287 -0.0778 0.4329 0.0557 Uiso 1.00 calc
H(49) H 0.4234 0.0264 0.4410 0.0557 Uiso 1.00 calc
H(50) H 0.5370 0.0036 0.3769 0.0526 Uiso 1.00 calc
H(51) H 0.4893 -0.1002 0.3206 0.0526 Uiso 1.00 calc
H(52) H 0.4770 -0.0096 0.0889 0.1000 Uiso 1.00 calc
H(53) H 0.4882 -0.1255 -0.0344 0.1333 Uiso 1.00 calc
H(54) H 0.4597 -0.2792 -0.0459 0.1031 Uiso 1.00 calc
H(55) H 0.4214 -0.3171 0.0671 0.1206 Uiso 1.00 calc
H(56) H 0.4161 -0.2017 0.1960 0.1074 Uiso 1.00 calc
H(57) H 0.4429 0.1745 0.2161 0.0619 Uiso 1.00 calc
H(58) H 0.5612 0.2887 0.2116 0.0879 Uiso 1.00 calc
H(59) H 0.7155 0.2818 0.2618 0.0878 Uiso 1.00 calc
H(60) H 0.7534 0.1582 0.3106 0.0852 Uiso 1.00 calc
H(61) H 0.6362 0.0403 0.3075 0.0707 Uiso 1.00 calc

loop_
_atom_site_aniso_label
_atom_site_aniso_U_11
_atom_site_aniso_U_22
_atom_site_aniso_U_33
_atom_site_aniso_U_12
_atom_site_aniso_U_13
_atom_site_aniso_U_23
Mo(1) 0.0309(6) 0.0363(7) 0.0299(6) 0.0067(5) 0.0029(5) 0.0110(5)
Cl(1) 0.081(3) 0.107(4) 0.158(4) -0.031(3) 0.038(3) 0.039(3)
Cl(2) 0.122(4) 0.065(3) 0.074(3) -0.002(3) 0.005(3) -0.007(2)
S(1) 0.27(1) 0.22(1) 0.099(5) -0.052(9) 0.043(6) 0.031(6)
P(1) 0.047(2) 0.051(2) 0.036(2) 0.015(2) 0.003(2) 0.019(2)
P(2) 0.034(2) 0.053(2) 0.047(2) 0.008(2) 0.002(2) 0.017(2)
P(3) 0.037(2) 0.045(2) 0.040(2) 0.006(2) 0.006(2) 0.017(2)
P(4) 0.036(2) 0.045(2) 0.039(2) 0.008(2) 0.009(2) 0.018(2)
O(1) 0.052(6) 0.057(6) 0.086(7) -0.001(5) 0.003(5) 0.040(6)
O(2) 0.116(9) 0.107(9) 0.070(7) 0.074(8) -0.015(6) -0.013(6)
O(3) 0.15(1) 0.14(1) 0.44(3) 0.04(1) -0.05(1) 0.13(2)
O(4) 0.24(2) 0.17(2) 0.17(2) 0.04(1) 0.07(1) 0.09(1)
O(5) 0.09(1) 0.36(3) 0.35(3) 0.08(1) 0.00(1) 0.15(2)
N(1) 0.030(5) 0.041(6) 0.030(5) 0.002(5) 0.007(4) 0.013(5)
N(2) 0.041(7) 0.043(7) 0.045(7) 0.013(5) 0.003(5) 0.013(6)
C(1) 0.057(9) 0.042(8) 0.042(8) -0.002(7) 0.005(7) 0.009(7)
C(2) 0.054(9) 0.041(8) 0.044(8) 0.007(7) 0.003(7) 0.007(6)
C(3) 0.063(10) 0.046(9) 0.031(7) 0.008(7) 0.008(6) 0.011(7)
C(4) 0.045(9) 0.044(8) 0.040(8) -0.009(7) 0.005(6) 0.014(6)
C(5) 0.06(1) 0.047(9) 0.07(1) -0.004(8) 0.005(8) 0.009(8)
C(6) 0.08(1) 0.036(9) 0.08(1) -0.021(9) 0.011(10) 0.007(8)
C(7) 0.06(1) 0.07(1) 0.07(1) -0.024(9) 0.020(9) 0.011(9)
C(8) 0.06(1) 0.09(1) 0.08(1) 0.007(9) 0.001(9) 0.028(10)
C(9) 0.043(9) 0.06(1) 0.07(1) -0.001(8) -0.009(8) 0.027(8)
C(10) 0.048(9) 0.050(10) 0.038(8) 0.000(7) 0.000(7) -0.010(7)
C(11) 0.07(1) 0.06(1) 0.063(10) 0.029(8) -0.004(8) 0.001(8)
C(12) 0.08(1) 0.06(1) 0.053(9) 0.024(9) 0.000(8) 0.013(8)
C(13) 0.039(8) 0.06(1) 0.058(9) 0.008(7) -0.010(7) 0.010(8)
C(14) 0.050(9) 0.08(1) 0.06(1) 0.010(8) -0.005(8) 0.002(9)
C(15) 0.06(1) 0.08(1) 0.06(1) 0.002(9) -0.009(8) 0.007(9)
C(16) 0.08(1) 0.043(9) 0.047(9) 0.002(8) 0.001(8) 0.003(7)
C(17) 0.08(1) 0.05(1) 0.08(1) 0.015(9) -0.005(9) -0.010(8)
C(18) 0.043(9) 0.08(1) 0.07(1) 0.013(8) -0.002(8) -0.007(9)
C(19) 0.063(10) 0.049(9) 0.038(8) 0.017(8) 0.006(7) 0.018(7)
C(20) 0.08(1) 0.06(1) 0.07(1) 0.014(9) 0.006(9) 0.038(9)
C(21) 0.11(2) 0.07(2) 0.10(2) 0.00(1) 0.00(1) 0.06(1)
C(22) 0.16(2) 0.04(1) 0.12(2) 0.00(1) -0.02(2) 0.03(1)
C(23) 0.16(2) 0.06(1) 0.05(1) 0.05(1) 0.00(1) 0.003(9)
C(24) 0.08(1) 0.044(9) 0.07(1) 0.010(8) 0.006(9) 0.018(8)
C(25) 0.051(9) 0.08(1) 0.041(8) 0.030(8) 0.016(7) 0.022(8)
C(26) 0.12(1) 0.09(1) 0.06(1) 0.03(1) 0.05(1) 0.04(1)
C(27) 0.21(2) 0.12(2) 0.08(1) 0.08(2) 0.10(1) 0.04(1)
C(28) 0.17(2) 0.17(2) 0.08(1) 0.09(2) 0.07(1) 0.05(1)
C(29) 0.14(2) 0.18(2) 0.06(1) 0.10(2) 0.06(1) 0.08(1)
C(30) 0.14(1) 0.13(1) 0.052(10) 0.07(1) 0.039(10) 0.06(1)
C(31) 0.050(8) 0.059(9) 0.043(8) 0.030(7) 0.002(6) 0.020(7)
C(32) 0.060(9) 0.065(10) 0.035(7) 0.022(7) 0.003(6) 0.018(7)
C(33) 0.038(8) 0.047(10) 0.07(1) 0.004(7) 0.002(8) 0.019(9)
C(34) 0.046(9) 0.06(1) 0.09(1) 0.008(8) -0.010(8) 0.018(10)
C(35) 0.07(1) 0.05(1) 0.14(2) -0.007(9) -0.02(1) 0.01(1)
C(36) 0.06(1) 0.12(2) 0.17(2) 0.01(1) 0.02(1) 0.09(2)
C(37) 0.08(1) 0.11(2) 0.16(2) 0.03(1) 0.05(1) 0.07(2)
C(38) 0.08(1) 0.05(1) 0.11(1) 0.012(8) 0.04(1) 0.024(10)
C(39) 0.045(8) 0.038(8) 0.038(7) 0.009(6) 0.017(6) 0.012(6)
C(40) 0.045(9) 0.07(1) 0.055(9) 0.015(8) 0.014(7) 0.020(8)
C(41) 0.058(10) 0.05(1) 0.10(1) 0.017(8) 0.038(9) 0.033(10)
C(42) 0.06(1) 0.06(1) 0.08(1) 0.002(8) 0.023(9) 0.012(9)
C(43) 0.048(10) 0.11(1) 0.055(10) -0.013(9) 0.014(8) 0.026(10)
C(44) 0.049(9) 0.059(10) 0.048(9) 0.016(7) 0.025(7) 0.011(7)
C(45) 0.036(8) 0.058(9) 0.051(8) 0.019(7) 0.010(6) 0.034(8)
C(46) 0.07(1) 0.07(1) 0.08(1) -0.004(9) 0.044(9) 0.018(9)
C(47) 0.13(2) 0.07(1) 0.11(2) -0.01(1) 0.08(1) 0.01(1)
C(48) 0.09(1) 0.13(2) 0.15(2) 0.05(1) 0.08(1) 0.10(2)
C(49) 0.13(2) 0.10(1) 0.06(1) 0.05(1) 0.06(1) 0.02(1)
C(50) 0.09(1) 0.07(1) 0.06(1) 0.004(9) 0.020(9) 0.026(9)
C(51) 0.053(9) 0.032(8) 0.054(9) 0.008(7) 0.016(7) 0.014(7)
C(52) 0.065(10) 0.045(9) 0.068(10) 0.008(8) -0.007(8) 0.014(8)
C(53) 0.09(1) 0.07(1) 0.10(1) -0.01(1) -0.03(1) 0.03(1)
C(54) 0.10(1) 0.04(1) 0.12(2) 0.00(1) 0.00(1) 0.01(1)
C(55) 0.09(1) 0.06(1) 0.14(2) 0.04(1) 0.05(1) 0.06(1)
C(56) 0.048(9) 0.059(10) 0.09(1) 0.025(7) 0.025(8) 0.044(9)
C(57) 0.033(7) 0.056(9) 0.056(8) 0.015(6) 0.005(6) 0.027(7)
C(58) 0.031(7) 0.057(9) 0.041(7) 0.010(6) 0.006(6) 0.014(6)
C(59) 0.046(8) 0.046(9) 0.051(8) 0.010(7) 0.021(7) 0.025(7)
C(60) 0.13(1) 0.05(1) 0.08(1) 0.022(10) 0.05(1) 0.029(9)
C(61) 0.21(2) 0.08(1) 0.07(1) 0.03(1) 0.08(1) 0.03(1)
C(62) 0.13(1) 0.07(1) 0.06(1) 0.02(1) 0.04(1) 0.02(1)
C(63) 0.15(2) 0.04(1) 0.11(1) 0.03(1) 0.05(1) 0.01(1)
C(64) 0.15(2) 0.05(1) 0.09(1) 0.03(1) 0.06(1) 0.032(10)
C(65) 0.045(8) 0.042(8) 0.037(7) 0.010(6) 0.013(6) 0.011(6)
C(66) 0.041(8) 0.056(10) 0.051(9) -0.003(7) 0.013(7) 0.012(7)
C(67) 0.07(1) 0.08(1) 0.059(10) 0.003(9) 0.014(9) 0.020(9)
C(68) 0.08(1) 0.06(1) 0.06(1) -0.015(9) 0.033(9) -0.001(8)
C(69) 0.043(9) 0.10(1) 0.07(1) -0.001(9) 0.022(8) 0.024(10)
C(70) 0.039(8) 0.08(1) 0.065(9) 0.004(8) 0.016(7) 0.034(8)

loop_
_atom_type_symbol
_atom_type_description
_atom_type_scat_dispersion_real
_atom_type_scat_dispersion_imag
_atom_type_scat_source
C C 0.003 0.002
;International Tables for Crystallography
(1992, Vol. C, Tables 4.2.6.8 and 6.1.1.1)
;
H H 0.000 0.000
;International Tables for Crystallography
(1992, Vol. C, Table 6.1.1.2)
;
Mo Mo -1.683 0.686
;International Tables for Crystallography
(1992, Vol. C, Tables 4.2.6.8 and 6.1.1.1)
;
P P 0.102 0.094
;International Tables for Crystallography
(1992, Vol. C, Tables 4.2.6.8 and 6.1.1.1)
;
S S 0.125 0.123
;International Tables for Crystallography
(1992, Vol. C, Tables 4.2.6.8 and 6.1.1.1)
;
Cl Cl 0.148 0.159
;International Tables for Crystallography
(1992, Vol. C, Tables 4.2.6.8 and 6.1.1.1)
;
F F 0.017 0.010
;International Tables for Crystallography
(1992, Vol. C, Tables 4.2.6.8 and 6.1.1.1)
;
O O 0.011 0.006
;International Tables for Crystallography
(1992, Vol. C, Tables 4.2.6.8 and 6.1.1.1)
;
N N 0.006 0.003
;International Tables for Crystallography
(1992, Vol. C, Tables 4.2.6.8 and 6.1.1.1)
;

loop_
_geom_angle_atom_site_label_1
_geom_angle_atom_site_label_2
_geom_angle_atom_site_label_3
_geom_angle
_geom_angle_site_symmetry_1
_geom_angle_site_symmetry_2
_geom_angle_site_symmetry_3
_geom_angle_publ_flag
P(1) Mo(1) P(2) 77.6(1) 1_555 1_555 1_555 yes
P(1) Mo(1) P(3) 174.9(1) 1_555 1_555 1_555 yes
P(1) Mo(1) P(4) 104.9(1) 1_555 1_555 1_555 yes
P(1) Mo(1) N(1) 93.4(3) 1_555 1_555 1_555 yes
P(1) Mo(1) N(2) 87.1(3) 1_555 1_555 1_555 yes
P(2) Mo(1) P(3) 98.3(1) 1_555 1_555 1_555 yes
P(2) Mo(1) P(4) 163.6(1) 1_555 1_555 1_555 yes
P(2) Mo(1) N(1) 101.5(3) 1_555 1_555 1_555 yes
P(2) Mo(1) N(2) 78.7(2) 1_555 1_555 1_555 yes
P(3) Mo(1) P(4) 78.2(1) 1_555 1_555 1_555 yes
P(3) Mo(1) N(1) 90.4(3) 1_555 1_555 1_555 yes
P(3) Mo(1) N(2) 89.2(3) 1_555 1_555 1_555 yes
P(4) Mo(1) N(1) 94.6(3) 1_555 1_555 1_555 yes
P(4) Mo(1) N(2) 85.2(2) 1_555 1_555 1_555 yes
N(1) Mo(1) N(2) 179.5(4) 1_555 1_555 1_555 yes
O(3) S(1) O(4) 117(1) 1_555 1_555 1_555 yes
O(3) S(1) O(5) 107(1) 1_555 1_555 1_555 yes
O(3) S(1) C(71) 101.1(8) 1_555 1_555 1_555 yes
O(4) S(1) O(5) 119(1) 1_555 1_555 1_555 yes
O(4) S(1) C(71) 109.6(9) 1_555 1_555 1_555 yes
O(5) S(1) C(71) 97(1) 1_555 1_555 1_555 yes
Mo(1) P(1) C(19) 111.4(4) 1_555 1_555 1_555 yes
Mo(1) P(1) C(25) 126.5(5) 1_555 1_555 1_555 yes
Mo(1) P(1) C(31) 109.4(4) 1_555 1_555 1_555 yes
C(19) P(1) C(25) 104.9(6) 1_555 1_555 1_555 yes
C(19) P(1) C(31) 102.2(6) 1_555 1_555 1_555 yes
C(25) P(1) C(31) 99.4(5) 1_555 1_555 1_555 yes
Mo(1) P(2) C(32) 106.8(4) 1_555 1_555 1_555 yes
Mo(1) P(2) C(33) 122.6(4) 1_555 1_555 1_555 yes
Mo(1) P(2) C(39) 113.7(4) 1_555 1_555 1_555 yes
C(32) P(2) C(33) 103.1(6) 1_555 1_555 1_555 yes
C(32) P(2) C(39) 103.1(5) 1_555 1_555 1_555 yes
C(33) P(2) C(39) 105.3(6) 1_555 1_555 1_555 yes
Mo(1) P(3) C(45) 120.7(4) 1_555 1_555 1_555 yes
Mo(1) P(3) C(51) 118.6(4) 1_555 1_555 1_555 yes
Mo(1) P(3) C(57) 103.1(4) 1_555 1_555 1_555 yes
C(45) P(3) C(51) 104.3(6) 1_555 1_555 1_555 yes
C(45) P(3) C(57) 102.3(6) 1_555 1_555 1_555 yes
C(51) P(3) C(57) 105.6(5) 1_555 1_555 1_555 yes
Mo(1) P(4) C(58) 109.1(4) 1_555 1_555 1_555 yes
Mo(1) P(4) C(59) 116.7(4) 1_555 1_555 1_555 yes
Mo(1) P(4) C(65) 121.8(4) 1_555 1_555 1_555 yes
C(58) P(4) C(59) 103.0(5) 1_555 1_555 1_555 yes
C(58) P(4) C(65) 102.6(5) 1_555 1_555 1_555 yes
C(59) P(4) C(65) 101.4(5) 1_555 1_555 1_555 yes
Mo(1) N(1) C(1) 178.3(8) 1_555 1_555 1_555 yes
Mo(1) N(2) C(10) 174(1) 1_555 1_555 1_555 yes
N(1) C(1) C(2) 114.4(10) 1_555 1_555 1_555 yes
N(1) C(1) H(1) 108(1) 1_555 1_555 1_555 no
N(1) C(1) H(2) 108(1) 1_555 1_555 1_555 no
C(2) C(1) H(1) 108(1) 1_555 1_555 1_555 no
C(2) C(1) H(2) 108(1) 1_555 1_555 1_555 no
H(1) C(1) H(2) 109(1) 1_555 1_555 1_555 no
C(1) C(2) C(3) 114(1) 1_555 1_555 1_555 yes
C(1) C(2) H(3) 108(1) 1_555 1_555 1_555 no
C(1) C(2) H(4) 108.2(10) 1_555 1_555 1_555 no
C(3) C(2) H(3) 108(1) 1_555 1_555 1_555 no
C(3) C(2) H(4) 108(1) 1_555 1_555 1_555 no
H(3) C(2) H(4) 109(1) 1_555 1_555 1_555 no
O(1) C(3) C(2) 120(1) 1_555 1_555 1_555 yes
O(1) C(3) C(4) 119(1) 1_555 1_555 1_555 yes
C(2) C(3) C(4) 119(1) 1_555 1_555 1_555 yes
C(3) C(4) C(5) 120(1) 1_555 1_555 1_555 yes
C(3) C(4) C(9) 118(1) 1_555 1_555 1_555 yes
C(5) C(4) C(9) 121(1) 1_555 1_555 1_555 yes
C(4) C(5) C(6) 118(1) 1_555 1_555 1_555 yes
C(4) C(5) H(5) 120(1) 1_555 1_555 1_555 no
C(6) C(5) H(5) 120(1) 1_555 1_555 1_555 no
C(5) C(6) C(7) 119(1) 1_555 1_555 1_555 yes
C(5) C(6) H(6) 120(1) 1_555 1_555 1_555 no
C(7) C(6) H(6) 120(1) 1_555 1_555 1_555 no
Cl(1) C(7) C(6) 118(1) 1_555 1_555 1_555 yes
Cl(1) C(7) C(8) 120(1) 1_555 1_555 1_555 yes
C(6) C(7) C(8) 120(1) 1_555 1_555 1_555 yes
C(7) C(8) C(9) 122(1) 1_555 1_555 1_555 yes
C(7) C(8) H(7) 118(1) 1_555 1_555 1_555 no
C(9) C(8) H(7) 118(1) 1_555 1_555 1_555 no
C(4) C(9) C(8) 117(1) 1_555 1_555 1_555 yes
C(4) C(9) H(8) 121(1) 1_555 1_555 1_555 no
C(8) C(9) H(8) 121(1) 1_555 1_555 1_555 no
N(2) C(10) C(11) 179(1) 1_555 1_555 1_555 yes
C(10) C(11) C(12) 120(1) 1_555 1_555 1_555 yes
C(10) C(11) H(9) 119(1) 1_555 1_555 1_555 no
C(12) C(11) H(9) 119(1) 1_555 1_555 1_555 no
O(2) C(12) C(11) 122(1) 1_555 1_555 1_555 yes
O(2) C(12) C(13) 118(1) 1_555 1_555 1_555 yes
C(11) C(12) C(13) 119(1) 1_555 1_555 1_555 yes
C(12) C(13) C(14) 119(1) 1_555 1_555 1_555 yes
C(12) C(13) C(18) 122(1) 1_555 1_555 1_555 yes
C(14) C(13) C(18) 118(1) 1_555 1_555 1_555 yes
C(13) C(14) C(15) 121(1) 1_555 1_555 1_555 yes
C(13) C(14) H(10) 119(1) 1_555 1_555 1_555 no
C(15) C(14) H(10) 119(1) 1_555 1_555 1_555 no
C(14) C(15) C(16) 118(1) 1_555 1_555 1_555 yes
C(14) C(15) H(11) 120(1) 1_555 1_555 1_555 no
C(16) C(15) H(11) 120(1) 1_555 1_555 1_555 no
Cl(2) C(16) C(15) 119(1) 1_555 1_555 1_555 yes
Cl(2) C(16) C(17) 117(1) 1_555 1_555 1_555 yes
C(15) C(16) C(17) 122(1) 1_555 1_555 1_555 yes
C(16) C(17) C(18) 116(1) 1_555 1_555 1_555 yes
C(16) C(17) H(12) 121(1) 1_555 1_555 1_555 no
C(18) C(17) H(12) 121(1) 1_555 1_555 1_555 no
C(13) C(18) C(17) 121(1) 1_555 1_555 1_555 yes
C(13) C(18) H(13) 118(1) 1_555 1_555 1_555 no
C(17) C(18) H(13) 119(1) 1_555 1_555 1_555 no
P(1) C(19) C(20) 123(1) 1_555 1_555 1_555 yes
P(1) C(19) C(24) 118(1) 1_555 1_555 1_555 yes
C(20) C(19) C(24) 117(1) 1_555 1_555 1_555 yes
C(19) C(20) C(21) 121(1) 1_555 1_555 1_555 yes
C(19) C(20) H(14) 119(1) 1_555 1_555 1_555 no
C(21) C(20) H(14) 119(1) 1_555 1_555 1_555 no
C(20) C(21) C(22) 121(1) 1_555 1_555 1_555 yes
C(20) C(21) H(15) 119(2) 1_555 1_555 1_555 no
C(22) C(21) H(15) 119(2) 1_555 1_555 1_555 no
C(21) C(22) C(23) 120(1) 1_555 1_555 1_555 yes
C(21) C(22) H(16) 119(2) 1_555 1_555 1_555 no
C(23) C(22) H(16) 119(2) 1_555 1_555 1_555 no
C(22) C(23) C(24) 116(1) 1_555 1_555 1_555 yes
C(22) C(23) H(17) 121(2) 1_555 1_555 1_555 no
C(24) C(23) H(17) 121(2) 1_555 1_555 1_555 no
C(19) C(24) C(23) 122(1) 1_555 1_555 1_555 yes
C(19) C(24) H(18) 119(1) 1_555 1_555 1_555 no
C(23) C(24) H(18) 118(1) 1_555 1_555 1_555 no
P(1) C(25) C(26) 118(1) 1_555 1_555 1_555 yes
P(1) C(25) C(30) 123(1) 1_555 1_555 1_555 yes
C(26) C(25) C(30) 116(1) 1_555 1_555 1_555 yes
C(25) C(26) C(27) 120(1) 1_555 1_555 1_555 yes
C(25) C(26) H(19) 119(1) 1_555 1_555 1_555 no
C(27) C(26) H(19) 119(1) 1_555 1_555 1_555 no
C(26) C(27) C(28) 120(1) 1_555 1_555 1_555 yes
C(26) C(27) H(20) 120(1) 1_555 1_555 1_555 no
C(28) C(27) H(20) 119(1) 1_555 1_555 1_555 no
C(27) C(28) C(29) 118(1) 1_555 1_555 1_555 yes
C(27) C(28) H(21) 121(2) 1_555 1_555 1_555 no
C(29) C(28) H(21) 120(2) 1_555 1_555 1_555 no
C(28) C(29) C(30) 123(1) 1_555 1_555 1_555 yes
C(28) C(29) H(22) 118(1) 1_555 1_555 1_555 no
C(30) C(29) H(22) 117(1) 1_555 1_555 1_555 no
C(25) C(30) C(29) 119(1) 1_555 1_555 1_555 yes
C(25) C(30) H(23) 120(1) 1_555 1_555 1_555 no
C(29) C(30) H(23) 120(1) 1_555 1_555 1_555 no
P(1) C(31) C(32) 111.8(8) 1_555 1_555 1_555 yes
P(1) C(31) H(24) 109.0(9) 1_555 1_555 1_555 no
P(1) C(31) H(25) 109.0(9) 1_555 1_555 1_555 no
C(32) C(31) H(24) 108(1) 1_555 1_555 1_555 no
C(32) C(31) H(25) 108(1) 1_555 1_555 1_555 no
H(24) C(31) H(25) 109(1) 1_555 1_555 1_555 no
P(2) C(32) C(31) 109.9(8) 1_555 1_555 1_555 yes
P(2) C(32) H(26) 109.4(9) 1_555 1_555 1_555 no
P(2) C(32) H(27) 109.3(9) 1_555 1_555 1_555 no
C(31) C(32) H(26) 109(1) 1_555 1_555 1_555 no
C(31) C(32) H(27) 109(1) 1_555 1_555 1_555 no
H(26) C(32) H(27) 109(1) 1_555 1_555 1_555 no
P(2) C(33) C(34) 120(1) 1_555 1_555 1_555 yes
P(2) C(33) C(38) 120(1) 1_555 1_555 1_555 yes
C(34) C(33) C(38) 119(1) 1_555 1_555 1_555 yes
C(33) C(34) C(35) 118(1) 1_555 1_555 1_555 yes
C(33) C(34) H(28) 120(1) 1_555 1_555 1_555 no
C(35) C(34) H(28) 120(1) 1_555 1_555 1_555 no
C(34) C(35) C(36) 122(1) 1_555 1_555 1_555 yes
C(34) C(35) H(29) 118(2) 1_555 1_555 1_555 no
C(36) C(35) H(29) 119(2) 1_555 1_555 1_555 no
C(35) C(36) C(37) 119(2) 1_555 1_555 1_555 yes
C(35) C(36) H(30) 119(2) 1_555 1_555 1_555 no
C(37) C(36) H(30) 120(2) 1_555 1_555 1_555 no
C(36) C(37) C(38) 120(2) 1_555 1_555 1_555 yes
C(36) C(37) H(31) 119(2) 1_555 1_555 1_555 no
C(38) C(37) H(31) 119(2) 1_555 1_555 1_555 no
C(33) C(38) C(37) 121(1) 1_555 1_555 1_555 yes
C(33) C(38) H(32) 119(1) 1_555 1_555 1_555 no
C(37) C(38) H(32) 119(1) 1_555 1_555 1_555 no
P(2) C(39) C(40) 122.8(9) 1_555 1_555 1_555 yes
P(2) C(39) C(44) 120.8(9) 1_555 1_555 1_555 yes
C(40) C(39) C(44) 116(1) 1_555 1_555 1_555 yes
C(39) C(40) C(41) 121(1) 1_555 1_555 1_555 yes
C(39) C(40) H(33) 119(1) 1_555 1_555 1_555 no
C(41) C(40) H(33) 119(1) 1_555 1_555 1_555 no
C(40) C(41) C(42) 120(1) 1_555 1_555 1_555 yes
C(40) C(41) H(34) 119(1) 1_555 1_555 1_555 no
C(42) C(41) H(34) 119(1) 1_555 1_555 1_555 no
C(41) C(42) C(43) 119(1) 1_555 1_555 1_555 yes
C(41) C(42) H(35) 120(1) 1_555 1_555 1_555 no
C(43) C(42) H(35) 120(1) 1_555 1_555 1_555 no
C(42) C(43) C(44) 120(1) 1_555 1_555 1_555 yes
C(42) C(43) H(36) 119(1) 1_555 1_555 1_555 no
C(44) C(43) H(36) 119(1) 1_555 1_555 1_555 no
C(39) C(44) C(43) 122(1) 1_555 1_555 1_555 yes
C(39) C(44) H(37) 118(1) 1_555 1_555 1_555 no
C(43) C(44) H(37) 118(1) 1_555 1_555 1_555 no
P(3) C(45) C(46) 120(1) 1_555 1_555 1_555 yes
P(3) C(45) C(50) 122(1) 1_555 1_555 1_555 yes
C(46) C(45) C(50) 117(1) 1_555 1_555 1_555 yes
C(45) C(46) C(47) 121(1) 1_555 1_555 1_555 yes
C(45) C(46) H(38) 119(1) 1_555 1_555 1_555 no
C(47) C(46) H(38) 119(1) 1_555 1_555 1_555 no
C(46) C(47) C(48) 120(1) 1_555 1_555 1_555 yes
C(46) C(47) H(39) 119(1) 1_555 1_555 1_555 no
C(48) C(47) H(39) 119(2) 1_555 1_555 1_555 no
C(47) C(48) C(49) 122(1) 1_555 1_555 1_555 yes
C(47) C(48) H(40) 118(2) 1_555 1_555 1_555 no
C(49) C(48) H(40) 119(2) 1_555 1_555 1_555 no
C(48) C(49) C(50) 116(1) 1_555 1_555 1_555 yes
C(48) C(49) H(41) 121(1) 1_555 1_555 1_555 no
C(50) C(49) H(41) 121(1) 1_555 1_555 1_555 no
C(45) C(50) C(49) 122(1) 1_555 1_555 1_555 yes
C(45) C(50) H(42) 118(1) 1_555 1_555 1_555 no
C(49) C(50) H(42) 118(1) 1_555 1_555 1_555 no
P(3) C(51) C(52) 118.9(10) 1_555 1_555 1_555 yes
P(3) C(51) C(56) 121.1(10) 1_555 1_555 1_555 yes
C(52) C(51) C(56) 119(1) 1_555 1_555 1_555 yes
C(51) C(52) C(53) 119(1) 1_555 1_555 1_555 yes
C(51) C(52) H(43) 120(1) 1_555 1_555 1_555 no
C(53) C(52) H(43) 120(1) 1_555 1_555 1_555 no
C(52) C(53) C(54) 122(1) 1_555 1_555 1_555 yes
C(52) C(53) H(44) 119(1) 1_555 1_555 1_555 no
C(54) C(53) H(44) 118(1) 1_555 1_555 1_555 no
C(53) C(54) C(55) 118(1) 1_555 1_555 1_555 yes
C(53) C(54) H(45) 120(1) 1_555 1_555 1_555 no
C(55) C(54) H(45) 120(1) 1_555 1_555 1_555 no
C(54) C(55) C(56) 121(1) 1_555 1_555 1_555 yes
C(54) C(55) H(46) 119(1) 1_555 1_555 1_555 no
C(56) C(55) H(46) 119(1) 1_555 1_555 1_555 no
C(51) C(56) C(55) 118(1) 1_555 1_555 1_555 yes
C(51) C(56) H(47) 120(1) 1_555 1_555 1_555 no
C(55) C(56) H(47) 120(1) 1_555 1_555 1_555 no
P(3) C(57) C(58) 114.7(8) 1_555 1_555 1_555 yes
P(3) C(57) H(48) 108.2(9) 1_555 1_555 1_555 no
P(3) C(57) H(49) 108.2(8) 1_555 1_555 1_555 no
C(58) C(57) H(48) 108(1) 1_555 1_555 1_555 no
C(58) C(57) H(49) 108(1) 1_555 1_555 1_555 no
H(48) C(57) H(49) 109(1) 1_555 1_555 1_555 no
P(4) C(58) C(57) 113.0(7) 1_555 1_555 1_555 yes
P(4) C(58) H(50) 108.6(9) 1_555 1_555 1_555 no
P(4) C(58) H(51) 108.7(8) 1_555 1_555 1_555 no
C(57) C(58) H(50) 108.6(10) 1_555 1_555 1_555 no
C(57) C(58) H(51) 108(1) 1_555 1_555 1_555 no
H(50) C(58) H(51) 109(1) 1_555 1_555 1_555 no
P(4) C(59) C(60) 121(1) 1_555 1_555 1_555 yes
P(4) C(59) C(64) 123(1) 1_555 1_555 1_555 yes
C(60) C(59) C(64) 115(1) 1_555 1_555 1_555 yes
C(59) C(60) C(61) 123(1) 1_555 1_555 1_555 yes
C(59) C(60) H(52) 118(1) 1_555 1_555 1_555 no
C(61) C(60) H(52) 118(1) 1_555 1_555 1_555 no
C(60) C(61) C(62) 120(1) 1_555 1_555 1_555 yes
C(60) C(61) H(53) 119(1) 1_555 1_555 1_555 no
C(62) C(61) H(53) 119(1) 1_555 1_555 1_555 no
C(61) C(62) C(63) 117(1) 1_555 1_555 1_555 yes
C(61) C(62) H(54) 121(1) 1_555 1_555 1_555 no
C(63) C(62) H(54) 121(1) 1_555 1_555 1_555 no
C(62) C(63) C(64) 123(1) 1_555 1_555 1_555 yes
C(62) C(63) H(55) 118(1) 1_555 1_555 1_555 no
C(64) C(63) H(55) 118(1) 1_555 1_555 1_555 no
C(59) C(64) C(63) 119(1) 1_555 1_555 1_555 yes
C(59) C(64) H(56) 119(1) 1_555 1_555 1_555 no
C(63) C(64) H(56) 120(1) 1_555 1_555 1_555 no
P(4) C(65) C(66) 118.6(9) 1_555 1_555 1_555 yes
P(4) C(65) C(70) 122.0(10) 1_555 1_555 1_555 yes
C(66) C(65) C(70) 119(1) 1_555 1_555 1_555 yes
C(65) C(66) C(67) 120(1) 1_555 1_555 1_555 yes
C(65) C(66) H(57) 119(1) 1_555 1_555 1_555 no
C(67) C(66) H(57) 119(1) 1_555 1_555 1_555 no
C(66) C(67) C(68) 119(1) 1_555 1_555 1_555 yes
C(66) C(67) H(58) 120(1) 1_555 1_555 1_555 no
C(68) C(67) H(58) 120(1) 1_555 1_555 1_555 no
C(67) C(68) C(69) 120(1) 1_555 1_555 1_555 yes
C(67) C(68) H(59) 119(1) 1_555 1_555 1_555 no
C(69) C(68) H(59) 119(1) 1_555 1_555 1_555 no
C(68) C(69) C(70) 120(1) 1_555 1_555 1_555 yes
C(68) C(69) H(60) 119(1) 1_555 1_555 1_555 no
C(70) C(69) H(60) 119(1) 1_555 1_555 1_555 no
C(65) C(70) C(69) 120(1) 1_555 1_555 1_555 yes
C(65) C(70) H(61) 119(1) 1_555 1_555 1_555 no
C(69) C(70) H(61) 119(1) 1_555 1_555 1_555 no
S(1) C(71) F(1) 93.8(4) 1_555 1_555 1_555 yes
S(1) C(71) F(2) 92.1(4) 1_555 1_555 1_555 yes
S(1) C(71) F(3) 102.5(3) 1_555 1_555 1_555 yes
F(1) C(71) F(2) 117.1 1_555 1_555 1_555 yes
F(1) C(71) F(3) 101.8 1_555 1_555 1_555 yes
F(2) C(71) F(3) 137.4 1_555 1_555 1_555 yes

loop_
_geom_bond_atom_site_label_1
_geom_bond_atom_site_label_2
_geom_bond_distance
_geom_bond_site_symmetry_1
_geom_bond_site_symmetry_2
_geom_bond_publ_flag
Mo(1) P(1) 2.601(3) 1_555 1_555 yes
Mo(1) P(2) 2.550(3) 1_555 1_555 yes
Mo(1) P(3) 2.518(3) 1_555 1_555 yes
Mo(1) P(4) 2.552(3) 1_555 1_555 yes
Mo(1) N(1) 1.704(9) 1_555 1_555 yes
Mo(1) N(2) 2.188(10) 1_555 1_555 yes
Cl(1) C(7) 1.73(1) 1_555 1_555 yes
Cl(2) C(16) 1.74(1) 1_555 1_555 yes
S(1) O(3) 1.76(1) 1_555 1_555 yes
S(1) O(4) 1.36(1) 1_555 1_555 yes
S(1) O(5) 1.46(1) 1_555 1_555 yes
S(1) C(71) 1.753(7) 1_555 1_555 yes
P(1) C(19) 1.82(1) 1_555 1_555 yes
P(1) C(25) 1.82(1) 1_555 1_555 yes
P(1) C(31) 1.86(1) 1_555 1_555 yes
P(2) C(32) 1.84(1) 1_555 1_555 yes
P(2) C(33) 1.82(1) 1_555 1_555 yes
P(2) C(39) 1.80(1) 1_555 1_555 yes
P(3) C(45) 1.84(1) 1_555 1_555 yes
P(3) C(51) 1.83(1) 1_555 1_555 yes
P(3) C(57) 1.82(1) 1_555 1_555 yes
P(4) C(58) 1.85(1) 1_555 1_555 yes
P(4) C(59) 1.82(1) 1_555 1_555 yes
P(4) C(65) 1.81(1) 1_555 1_555 yes
F(1) C(71) 1.494 1_555 1_555 yes
F(2) C(71) 1.358 1_555 1_555 yes
F(3) C(71) 1.354 1_555 1_555 yes
O(1) C(3) 1.21(1) 1_555 1_555 yes
O(2) C(12) 1.23(1) 1_555 1_555 yes
N(1) C(1) 1.46(1) 1_555 1_555 yes
N(2) C(10) 1.12(1) 1_555 1_555 yes
C(1) C(2) 1.53(1) 1_555 1_555 yes
C(2) C(3) 1.49(1) 1_555 1_555 yes
C(3) C(4) 1.52(1) 1_555 1_555 yes
C(4) C(5) 1.41(1) 1_555 1_555 yes
C(4) C(9) 1.37(1) 1_555 1_555 yes
C(5) C(6) 1.40(2) 1_555 1_555 yes
C(6) C(7) 1.36(2) 1_555 1_555 yes
C(7) C(8) 1.35(2) 1_555 1_555 yes
C(8) C(9) 1.37(2) 1_555 1_555 yes
C(10) C(11) 1.36(2) 1_555 1_555 yes
C(11) C(12) 1.39(2) 1_555 1_555 yes
C(12) C(13) 1.51(2) 1_555 1_555 yes
C(13) C(14) 1.37(1) 1_555 1_555 yes
C(13) C(18) 1.37(2) 1_555 1_555 yes
C(14) C(15) 1.40(2) 1_555 1_555 yes
C(15) C(16) 1.35(2) 1_555 1_555 yes
C(16) C(17) 1.38(2) 1_555 1_555 yes
C(17) C(18) 1.41(2) 1_555 1_555 yes
C(19) C(20) 1.37(2) 1_555 1_555 yes
C(19) C(24) 1.37(2) 1_555 1_555 yes
C(20) C(21) 1.40(2) 1_555 1_555 yes
C(21) C(22) 1.33(2) 1_555 1_555 yes
C(22) C(23) 1.40(2) 1_555 1_555 yes
C(23) C(24) 1.43(2) 1_555 1_555 yes
C(25) C(26) 1.39(2) 1_555 1_555 yes
C(25) C(30) 1.36(2) 1_555 1_555 yes
C(26) C(27) 1.37(2) 1_555 1_555 yes
C(27) C(28) 1.35(2) 1_555 1_555 yes
C(28) C(29) 1.31(2) 1_555 1_555 yes
C(29) C(30) 1.36(2) 1_555 1_555 yes
C(31) C(32) 1.54(1) 1_555 1_555 yes
C(33) C(34) 1.38(2) 1_555 1_555 yes
C(33) C(38) 1.34(2) 1_555 1_555 yes
C(34) C(35) 1.40(2) 1_555 1_555 yes
C(35) C(36) 1.33(2) 1_555 1_555 yes
C(36) C(37) 1.35(2) 1_555 1_555 yes
C(37) C(38) 1.39(2) 1_555 1_555 yes
C(39) C(40) 1.39(1) 1_555 1_555 yes
C(39) C(44) 1.38(1) 1_555 1_555 yes
C(40) C(41) 1.43(2) 1_555 1_555 yes
C(41) C(42) 1.33(2) 1_555 1_555 yes
C(42) C(43) 1.38(2) 1_555 1_555 yes
C(43) C(44) 1.39(2) 1_555 1_555 yes
C(45) C(46) 1.38(2) 1_555 1_555 yes
C(45) C(50) 1.35(2) 1_555 1_555 yes
C(46) C(47) 1.36(2) 1_555 1_555 yes
C(47) C(48) 1.28(2) 1_555 1_555 yes
C(48) C(49) 1.40(2) 1_555 1_555 yes
C(49) C(50) 1.37(2) 1_555 1_555 yes
C(51) C(52) 1.38(1) 1_555 1_555 yes
C(51) C(56) 1.38(1) 1_555 1_555 yes
C(52) C(53) 1.38(2) 1_555 1_555 yes
C(53) C(54) 1.37(2) 1_555 1_555 yes
C(54) C(55) 1.36(2) 1_555 1_555 yes
C(55) C(56) 1.43(2) 1_555 1_555 yes
C(57) C(58) 1.52(1) 1_555 1_555 yes
C(59) C(60) 1.38(2) 1_555 1_555 yes
C(59) C(64) 1.32(2) 1_555 1_555 yes
C(60) C(61) 1.39(2) 1_555 1_555 yes
C(61) C(62) 1.29(2) 1_555 1_555 yes
C(62) C(63) 1.35(2) 1_555 1_555 yes
C(63) C(64) 1.41(2) 1_555 1_555 yes
C(65) C(66) 1.38(1) 1_555 1_555 yes
C(65) C(70) 1.38(1) 1_555 1_555 yes
C(66) C(67) 1.40(2) 1_555 1_555 yes
C(67) C(68) 1.36(2) 1_555 1_555 yes
C(68) C(69) 1.39(2) 1_555 1_555 yes
C(69) C(70) 1.38(2) 1_555 1_555 yes

loop_
_geom_contact_atom_site_label_1
_geom_contact_atom_site_label_2
_geom_contact_distance
_geom_contact_site_symmetry_1
_geom_contact_site_symmetry_2
Mo(1) P(1) 2.601(3) 1_555 1_555
Mo(1) P(2) 2.550(3) 1_555 1_555
Mo(1) P(3) 2.518(3) 1_555 1_555
Mo(1) P(4) 2.552(3) 1_555 1_555
F(1) C(63) 3.50(2) 1_555 2_656
F(1) C(55) 3.55(1) 1_555 2_656
F(2) C(17) 3.57(1) 1_555 1_566
F(3) C(36) 3.57(2) 1_555 2_556
O(1) C(56) 3.58(2) 1_555 2_656
O(1) C(57) 3.59(1) 1_555 2_656
O(2) C(31) 2.96(1) 1_555 2_555
O(2) C(32) 3.52(2) 1_555 2_555
O(3) C(58) 3.54(2) 1_555 2_656
O(4) C(2) 3.38(2) 1_555 1_555
O(4) C(6) 3.52(2) 1_555 2_666
O(4) C(21) 3.58(3) 1_555 2_666
C(9) C(56) 3.55(2) 1_555 2_656
C(22) C(55) 3.44(2) 1_555 1_565
C(32) C(32) 3.57(2) 1_555 2_555
C(57) C(57) 3.51(2) 1_555 2_656

loop_
_geom_torsion_atom_site_label_1
_geom_torsion_atom_site_label_2
_geom_torsion_atom_site_label_3
_geom_torsion_atom_site_label_4
_geom_torsion
_geom_torsion_site_symmetry_1
_geom_torsion_site_symmetry_2
_geom_torsion_site_symmetry_3
_geom_torsion_site_symmetry_4
_geom_torsion_publ_flag
Mo(1) P(1) C(19) C(20) 108(1) 1_555 1_555 1_555 1_555 yes
Mo(1) P(1) C(19) C(24) -67(1) 1_555 1_555 1_555 1_555 yes
Mo(1) P(1) C(25) C(26) 17(1) 1_555 1_555 1_555 1_555 yes
Mo(1) P(1) C(25) C(30) -174(1) 1_555 1_555 1_555 1_555 yes
Mo(1) P(1) C(31) C(32) -26.2(9) 1_555 1_555 1_555 1_555 yes
Mo(1) P(2) C(32) C(31) -52.9(8) 1_555 1_555 1_555 1_555 yes
Mo(1) P(2) C(33) C(34) -82(1) 1_555 1_555 1_555 1_555 yes
Mo(1) P(2) C(33) C(38) 95(1) 1_555 1_555 1_555 1_555 yes
Mo(1) P(2) C(39) C(40) 136.8(9) 1_555 1_555 1_555 1_555 yes
Mo(1) P(2) C(39) C(44) -41(1) 1_555 1_555 1_555 1_555 yes
Mo(1) P(3) C(45) C(46) 114(1) 1_555 1_555 1_555 1_555 yes
Mo(1) P(3) C(45) C(50) -66(1) 1_555 1_555 1_555 1_555 yes
Mo(1) P(3) C(51) C(52) -54(1) 1_555 1_555 1_555 1_555 yes
Mo(1) P(3) C(51) C(56) 125.5(10) 1_555 1_555 1_555 1_555 yes
Mo(1) P(3) C(57) C(58) -52.6(9) 1_555 1_555 1_555 1_555 yes
Mo(1) P(4) C(58) C(57) -4.4(9) 1_555 1_555 1_555 1_555 yes
Mo(1) P(4) C(59) C(60) 94(1) 1_555 1_555 1_555 1_555 yes
Mo(1) P(4) C(59) C(64) -81(1) 1_555 1_555 1_555 1_555 yes
Mo(1) P(4) C(65) C(66) -26(1) 1_555 1_555 1_555 1_555 yes
Mo(1) P(4) C(65) C(70) 158.4(9) 1_555 1_555 1_555 1_555 yes
Mo(1) N(1) C(1) C(2) -147(26) 1_555 1_555 1_555 1_555 yes
Mo(1) N(2) C(10) C(11) -107.1 1_555 1_555 1_555 1_555 yes
Cl(1) C(7) C(6) C(5) 178(1) 1_555 1_555 1_555 1_555 yes
Cl(1) C(7) C(8) C(9) -177(1) 1_555 1_555 1_555 1_555 yes
Cl(2) C(16) C(15) C(14) 178(1) 1_555 1_555 1_555 1_555 yes
Cl(2) C(16) C(17) C(18) 179(1) 1_555 1_555 1_555 1_555 yes
P(1) Mo(1) P(2) C(32) 26.8(4) 1_555 1_555 1_555 1_555 yes
P(1) Mo(1) P(2) C(33) 145.2(6) 1_555 1_555 1_555 1_555 yes
P(1) Mo(1) P(2) C(39) -86.2(4) 1_555 1_555 1_555 1_555 yes
P(1) Mo(1) P(3) C(45) -84(1) 1_555 1_555 1_555 1_555 yes
P(1) Mo(1) P(3) C(51) 46(1) 1_555 1_555 1_555 1_555 yes
P(1) Mo(1) P(3) C(57) 162(1) 1_555 1_555 1_555 1_555 yes
P(1) Mo(1) P(4) C(58) 164.8(4) 1_555 1_555 1_555 1_555 yes
P(1) Mo(1) P(4) C(59) -79.2(5) 1_555 1_555 1_555 1_555 yes
P(1) Mo(1) P(4) C(65) 45.7(4) 1_555 1_555 1_555 1_555 yes
P(1) Mo(1) N(1) C(1) 84(26) 1_555 1_555 1_555 1_555 yes
P(1) Mo(1) N(2) C(10) 95(11) 1_555 1_555 1_555 1_555 yes
P(1) C(19) C(20) C(21) -172(1) 1_555 1_555 1_555 1_555 yes
P(1) C(19) C(24) C(23) 172(1) 1_555 1_555 1_555 1_555 yes
P(1) C(25) C(26) C(27) 170(1) 1_555 1_555 1_555 1_555 yes
P(1) C(25) C(30) C(29) -169(1) 1_555 1_555 1_555 1_555 yes
P(1) C(31) C(32) P(2) 51.6(10) 1_555 1_555 1_555 1_555 yes
P(2) Mo(1) P(1) C(19) 108.7(5) 1_555 1_555 1_555 1_555 yes
P(2) Mo(1) P(1) C(25) -121.9(5) 1_555 1_555 1_555 1_555 yes
P(2) Mo(1) P(1) C(31) -3.5(4) 1_555 1_555 1_555 1_555 yes
P(2) Mo(1) P(3) C(45) -48.3(5) 1_555 1_555 1_555 1_555 yes
P(2) Mo(1) P(3) C(51) 82.4(5) 1_555 1_555 1_555 1_555 yes
P(2) Mo(1) P(3) C(57) -161.4(4) 1_555 1_555 1_555 1_555 yes
P(2) Mo(1) P(4) C(58) -98.5(6) 1_555 1_555 1_555 1_555 yes
P(2) Mo(1) P(4) C(59) 17.5(7) 1_555 1_555 1_555 1_555 yes
P(2) Mo(1) P(4) C(65) 142.4(5) 1_555 1_555 1_555 1_555 yes
P(2) Mo(1) N(1) C(1) 6(26) 1_555 1_555 1_555 1_555 yes
P(2) Mo(1) N(2) C(10) 173(11) 1_555 1_555 1_555 1_555 yes
P(2) C(33) C(34) C(35) 175(1) 1_555 1_555 1_555 1_555 yes
P(2) C(33) C(38) C(37) -176(1) 1_555 1_555 1_555 1_555 yes
P(2) C(39) C(40) C(41) -175.7(9) 1_555 1_555 1_555 1_555 yes
P(2) C(39) C(44) C(43) 175.4(10) 1_555 1_555 1_555 1_555 yes
P(3) Mo(1) P(1) C(19) 145(1) 1_555 1_555 1_555 1_555 yes
P(3) Mo(1) P(1) C(25) -85(1) 1_555 1_555 1_555 1_555 yes
P(3) Mo(1) P(1) C(31) 32(1) 1_555 1_555 1_555 1_555 yes
P(3) Mo(1) P(2) C(32) -150.1(4) 1_555 1_555 1_555 1_555 yes
P(3) Mo(1) P(2) C(33) -31.7(6) 1_555 1_555 1_555 1_555 yes
P(3) Mo(1) P(2) C(39) 96.8(4) 1_555 1_555 1_555 1_555 yes
P(3) Mo(1) P(4) C(58) -19.4(4) 1_555 1_555 1_555 1_555 yes
P(3) Mo(1) P(4) C(59) 96.7(5) 1_555 1_555 1_555 1_555 yes
P(3) Mo(1) P(4) C(65) -138.4(4) 1_555 1_555 1_555 1_555 yes
P(3) Mo(1) N(1) C(1) -92(26) 1_555 1_555 1_555 1_555 yes
P(3) Mo(1) N(2) C(10) -88(11) 1_555 1_555 1_555 1_555 yes
P(3) C(45) C(46) C(47) 179(1) 1_555 1_555 1_555 1_555 yes
P(3) C(45) C(50) C(49) 178(1) 1_555 1_555 1_555 1_555 yes
P(3) C(51) C(52) C(53) -179(1) 1_555 1_555 1_555 1_555 yes
P(3) C(51) C(56) C(55) -177.7(10) 1_555 1_555 1_555 1_555 yes
P(3) C(57) C(58) P(4) 37(1) 1_555 1_555 1_555 1_555 yes
P(4) Mo(1) P(1) C(19) -88.0(5) 1_555 1_555 1_555 1_555 yes
P(4) Mo(1) P(1) C(25) 41.4(5) 1_555 1_555 1_555 1_555 yes
P(4) Mo(1) P(1) C(31) 159.8(4) 1_555 1_555 1_555 1_555 yes
P(4) Mo(1) P(2) C(32) -73.8(6) 1_555 1_555 1_555 1_555 yes
P(4) Mo(1) P(2) C(33) 44.6(8) 1_555 1_555 1_555 1_555 yes
P(4) Mo(1) P(2) C(39) 173.2(5) 1_555 1_555 1_555 1_555 yes
P(4) Mo(1) P(3) C(45) 148.0(5) 1_555 1_555 1_555 1_555 yes
P(4) Mo(1) P(3) C(51) -81.3(5) 1_555 1_555 1_555 1_555 yes
P(4) Mo(1) P(3) C(57) 34.9(4) 1_555 1_555 1_555 1_555 yes
P(4) Mo(1) N(1) C(1) -170(26) 1_555 1_555 1_555 1_555 yes
P(4) Mo(1) N(2) C(10) -9(11) 1_555 1_555 1_555 1_555 yes
P(4) C(59) C(60) C(61) -177(1) 1_555 1_555 1_555 1_555 yes
P(4) C(59) C(64) C(63) 175(1) 1_555 1_555 1_555 1_555 yes
P(4) C(65) C(66) C(67) -173.5(10) 1_555 1_555 1_555 1_555 yes
P(4) C(65) C(70) C(69) 175(1) 1_555 1_555 1_555 1_555 yes
F(1) C(71) S(1) O(3) 56.2(7) 1_555 1_555 1_555 1_555 yes
F(1) C(71) S(1) O(4) -68(1) 1_555 1_555 1_555 1_555 yes
F(1) C(71) S(1) O(5) 166.3(10) 1_555 1_555 1_555 1_555 yes
F(2) C(71) S(1) O(3) 173.5(7) 1_555 1_555 1_555 1_555 yes
F(2) C(71) S(1) O(4) 48(1) 1_555 1_555 1_555 1_555 yes
F(2) C(71) S(1) O(5) -76.4(10) 1_555 1_555 1_555 1_555 yes
F(3) C(71) S(1) O(3) -46.8(7) 1_555 1_555 1_555 1_555 yes
F(3) C(71) S(1) O(4) -171(1) 1_555 1_555 1_555 1_555 yes
F(3) C(71) S(1) O(5) 63(1) 1_555 1_555 1_555 1_555 yes
O(1) C(3) C(2) C(1) 0(1) 1_555 1_555 1_555 1_555 yes
O(1) C(3) C(4) C(5) 179(1) 1_555 1_555 1_555 1_555 yes
O(1) C(3) C(4) C(9) 0(1) 1_555 1_555 1_555 1_555 yes
O(2) C(12) C(11) C(10) 4(2) 1_555 1_555 1_555 1_555 yes
O(2) C(12) C(13) C(14) -28(2) 1_555 1_555 1_555 1_555 yes
O(2) C(12) C(13) C(18) 150(1) 1_555 1_555 1_555 1_555 yes
N(1) Mo(1) P(1) C(19) 7.7(6) 1_555 1_555 1_555 1_555 yes
N(1) Mo(1) P(1) C(25) 137.1(6) 1_555 1_555 1_555 1_555 yes
N(1) Mo(1) P(1) C(31) -104.6(5) 1_555 1_555 1_555 1_555 yes
N(1) Mo(1) P(2) C(32) 117.8(5) 1_555 1_555 1_555 1_555 yes
N(1) Mo(1) P(2) C(33) -123.8(7) 1_555 1_555 1_555 1_555 yes
N(1) Mo(1) P(2) C(39) 4.8(5) 1_555 1_555 1_555 1_555 yes
N(1) Mo(1) P(3) C(45) 53.4(6) 1_555 1_555 1_555 1_555 yes
N(1) Mo(1) P(3) C(51) -175.9(5) 1_555 1_555 1_555 1_555 yes
N(1) Mo(1) P(3) C(57) -59.7(5) 1_555 1_555 1_555 1_555 yes
N(1) Mo(1) P(4) C(58) 70.1(5) 1_555 1_555 1_555 1_555 yes
N(1) Mo(1) P(4) C(59) -173.9(5) 1_555 1_555 1_555 1_555 yes
N(1) Mo(1) P(4) C(65) -49.0(5) 1_555 1_555 1_555 1_555 yes
N(1) Mo(1) N(2) C(10) -67(46) 1_555 1_555 1_555 1_555 yes
N(1) C(1) C(2) C(3) -80(1) 1_555 1_555 1_555 1_555 yes
N(2) Mo(1) P(1) C(19) -172.2(6) 1_555 1_555 1_555 1_555 yes
N(2) Mo(1) P(1) C(25) -42.8(6) 1_555 1_555 1_555 1_555 yes
N(2) Mo(1) P(1) C(31) 75.6(5) 1_555 1_555 1_555 1_555 yes
N(2) Mo(1) P(2) C(32) -62.7(5) 1_555 1_555 1_555 1_555 yes
N(2) Mo(1) P(2) C(33) 55.7(7) 1_555 1_555 1_555 1_555 yes
N(2) Mo(1) P(2) C(39) -175.7(5) 1_555 1_555 1_555 1_555 yes
N(2) Mo(1) P(3) C(45) -126.8(5) 1_555 1_555 1_555 1_555 yes
N(2) Mo(1) P(3) C(51) 3.9(5) 1_555 1_555 1_555 1_555 yes
N(2) Mo(1) P(3) C(57) 120.1(5) 1_555 1_555 1_555 1_555 yes
N(2) Mo(1) P(4) C(58) -109.5(5) 1_555 1_555 1_555 1_555 yes
N(2) Mo(1) P(4) C(59) 6.6(5) 1_555 1_555 1_555 1_555 yes
N(2) Mo(1) P(4) C(65) 131.4(5) 1_555 1_555 1_555 1_555 yes
N(2) Mo(1) N(1) C(1) -112(43) 1_555 1_555 1_555 1_555 yes
N(2) C(10) C(11) C(12) -37.0 1_555 1_555 1_555 1_555 yes
C(1) C(2) C(3) C(4) -178(1) 1_555 1_555 1_555 1_555 yes
C(2) C(3) C(4) C(5) -2(1) 1_555 1_555 1_555 1_555 yes
C(2) C(3) C(4) C(9) 179(1) 1_555 1_555 1_555 1_555 yes
C(3) C(4) C(5) C(6) -175(1) 1_555 1_555 1_555 1_555 yes
C(3) C(4) C(9) C(8) 176(1) 1_555 1_555 1_555 1_555 yes
C(4) C(5) C(6) C(7) -2(2) 1_555 1_555 1_555 1_555 yes
C(4) C(9) C(8) C(7) 0(2) 1_555 1_555 1_555 1_555 yes
C(5) C(4) C(9) C(8) -1(2) 1_555 1_555 1_555 1_555 yes
C(5) C(6) C(7) C(8) 0(2) 1_555 1_555 1_555 1_555 yes
C(6) C(5) C(4) C(9) 2(2) 1_555 1_555 1_555 1_555 yes
C(6) C(7) C(8) C(9) 0(2) 1_555 1_555 1_555 1_555 yes
C(10) C(11) C(12) C(13) -177(1) 1_555 1_555 1_555 1_555 yes
C(11) C(12) C(13) C(14) 153(1) 1_555 1_555 1_555 1_555 yes
C(11) C(12) C(13) C(18) -27(2) 1_555 1_555 1_555 1_555 yes
C(12) C(13) C(14) C(15) -176(1) 1_555 1_555 1_555 1_555 yes
C(12) C(13) C(18) C(17) 174(1) 1_555 1_555 1_555 1_555 yes
C(13) C(14) C(15) C(16) 0(2) 1_555 1_555 1_555 1_555 yes
C(13) C(18) C(17) C(16) 3(2) 1_555 1_555 1_555 1_555 yes
C(14) C(13) C(18) C(17) -5(2) 1_555 1_555 1_555 1_555 yes
C(14) C(15) C(16) C(17) -1(2) 1_555 1_555 1_555 1_555 yes
C(15) C(14) C(13) C(18) 4(2) 1_555 1_555 1_555 1_555 yes
C(15) C(16) C(17) C(18) 0(2) 1_555 1_555 1_555 1_555 yes
C(19) P(1) C(25) C(26) 149(1) 1_555 1_555 1_555 1_555 yes
C(19) P(1) C(25) C(30) -43(1) 1_555 1_555 1_555 1_555 yes
C(19) P(1) C(31) C(32) -144.4(8) 1_555 1_555 1_555 1_555 yes
C(19) C(20) C(21) C(22) -3(2) 1_555 1_555 1_555 1_555 yes
C(19) C(24) C(23) C(22) 2(2) 1_555 1_555 1_555 1_555 yes
C(20) C(19) P(1) C(25) -31(1) 1_555 1_555 1_555 1_555 yes
C(20) C(19) P(1) C(31) -134(1) 1_555 1_555 1_555 1_555 yes
C(20) C(19) C(24) C(23) -3(1) 1_555 1_555 1_555 1_555 yes
C(20) C(21) C(22) C(23) 2(3) 1_555 1_555 1_555 1_555 yes
C(21) C(20) C(19) C(24) 3(2) 1_555 1_555 1_555 1_555 yes
C(21) C(22) C(23) C(24) -1(2) 1_555 1_555 1_555 1_555 yes
C(24) C(19) P(1) C(25) 152(1) 1_555 1_555 1_555 1_555 yes
C(24) C(19) P(1) C(31) 49(1) 1_555 1_555 1_555 1_555 yes
C(25) P(1) C(31) C(32) 108.0(9) 1_555 1_555 1_555 1_555 yes
C(25) C(26) C(27) C(28) 0(3) 1_555 1_555 1_555 1_555 yes
C(25) C(30) C(29) C(28) 0(3) 1_555 1_555 1_555 1_555 yes
C(26) C(25) P(1) C(31) -104(1) 1_555 1_555 1_555 1_555 yes
C(26) C(25) C(30) C(29) -2(2) 1_555 1_555 1_555 1_555 yes
C(26) C(27) C(28) C(29) -3(3) 1_555 1_555 1_555 1_555 yes
C(27) C(26) C(25) C(30) 2(2) 1_555 1_555 1_555 1_555 yes
C(27) C(28) C(29) C(30) 3(3) 1_555 1_555 1_555 1_555 yes
C(30) C(25) P(1) C(31) 62(1) 1_555 1_555 1_555 1_555 yes
C(31) C(32) P(2) C(33) 176.7(8) 1_555 1_555 1_555 1_555 yes
C(31) C(32) P(2) C(39) 67.2(9) 1_555 1_555 1_555 1_555 yes
C(32) P(2) C(33) C(34) 37(1) 1_555 1_555 1_555 1_555 yes
C(32) P(2) C(33) C(38) -144(1) 1_555 1_555 1_555 1_555 yes
C(32) P(2) C(39) C(40) 21(1) 1_555 1_555 1_555 1_555 yes
C(32) P(2) C(39) C(44) -156(1) 1_555 1_555 1_555 1_555 yes
C(33) P(2) C(39) C(40) -86(1) 1_555 1_555 1_555 1_555 yes
C(33) P(2) C(39) C(44) 95(1) 1_555 1_555 1_555 1_555 yes
C(33) C(34) C(35) C(36) 3(2) 1_555 1_555 1_555 1_555 yes
C(33) C(38) C(37) C(36) 0(2) 1_555 1_555 1_555 1_555 yes
C(34) C(33) P(2) C(39) 145(1) 1_555 1_555 1_555 1_555 yes
C(34) C(33) C(38) C(37) 1(2) 1_555 1_555 1_555 1_555 yes
C(34) C(35) C(36) C(37) -2(3) 1_555 1_555 1_555 1_555 yes
C(35) C(34) C(33) C(38) -2(2) 1_555 1_555 1_555 1_555 yes
C(35) C(36) C(37) C(38) 1(3) 1_555 1_555 1_555 1_555 yes
C(38) C(33) P(2) C(39) -36(1) 1_555 1_555 1_555 1_555 yes
C(39) C(40) C(41) C(42) 1(2) 1_555 1_555 1_555 1_555 yes
C(39) C(44) C(43) C(42) 0(2) 1_555 1_555 1_555 1_555 yes
C(40) C(39) C(44) C(43) -2(1) 1_555 1_555 1_555 1_555 yes
C(40) C(41) C(42) C(43) -4(2) 1_555 1_555 1_555 1_555 yes
C(41) C(40) C(39) C(44) 2(1) 1_555 1_555 1_555 1_555 yes
C(41) C(42) C(43) C(44) 4(2) 1_555 1_555 1_555 1_555 yes
C(45) P(3) C(51) C(52) 82(1) 1_555 1_555 1_555 1_555 yes
C(45) P(3) C(51) C(56) -96(1) 1_555 1_555 1_555 1_555 yes
C(45) P(3) C(57) C(58) -178.5(8) 1_555 1_555 1_555 1_555 yes
C(45) C(46) C(47) C(48) 2(3) 1_555 1_555 1_555 1_555 yes
C(45) C(50) C(49) C(48) 2(2) 1_555 1_555 1_555 1_555 yes
C(46) C(45) P(3) C(51) -22(1) 1_555 1_555 1_555 1_555 yes
C(46) C(45) P(3) C(57) -132(1) 1_555 1_555 1_555 1_555 yes
C(46) C(45) C(50) C(49) -2(2) 1_555 1_555 1_555 1_555 yes
C(46) C(47) C(48) C(49) -1(3) 1_555 1_555 1_555 1_555 yes
C(47) C(46) C(45) C(50) 0(2) 1_555 1_555 1_555 1_555 yes
C(47) C(48) C(49) C(50) 0(2) 1_555 1_555 1_555 1_555 yes
C(50) C(45) P(3) C(51) 156(1) 1_555 1_555 1_555 1_555 yes
C(50) C(45) P(3) C(57) 46(1) 1_555 1_555 1_555 1_555 yes
C(51) P(3) C(57) C(58) 72.6(9) 1_555 1_555 1_555 1_555 yes
C(51) C(52) C(53) C(54) -2(2) 1_555 1_555 1_555 1_555 yes
C(51) C(56) C(55) C(54) -3(2) 1_555 1_555 1_555 1_555 yes
C(52) C(51) P(3) C(57) -169(1) 1_555 1_555 1_555 1_555 yes
C(52) C(51) C(56) C(55) 2(1) 1_555 1_555 1_555 1_555 yes
C(52) C(53) C(54) C(55) 0(2) 1_555 1_555 1_555 1_555 yes
C(53) C(52) C(51) C(56) 0(2) 1_555 1_555 1_555 1_555 yes
C(53) C(54) C(55) C(56) 2(2) 1_555 1_555 1_555 1_555 yes
C(56) C(51) P(3) C(57) 10(1) 1_555 1_555 1_555 1_555 yes
C(57) C(58) P(4) C(59) -128.9(8) 1_555 1_555 1_555 1_555 yes
C(57) C(58) P(4) C(65) 126.1(8) 1_555 1_555 1_555 1_555 yes
C(58) P(4) C(59) C(60) -145(1) 1_555 1_555 1_555 1_555 yes
C(58) P(4) C(59) C(64) 37(1) 1_555 1_555 1_555 1_555 yes
C(58) P(4) C(65) C(66) -149.1(10) 1_555 1_555 1_555 1_555 yes
C(58) P(4) C(65) C(70) 36(1) 1_555 1_555 1_555 1_555 yes
C(59) P(4) C(65) C(66) 104(1) 1_555 1_555 1_555 1_555 yes
C(59) P(4) C(65) C(70) -70(1) 1_555 1_555 1_555 1_555 yes
C(59) C(60) C(61) C(62) 1(3) 1_555 1_555 1_555 1_555 yes
C(59) C(64) C(63) C(62) 1(2) 1_555 1_555 1_555 1_555 yes
C(60) C(59) P(4) C(65) -39(1) 1_555 1_555 1_555 1_555 yes
C(60) C(59) C(64) C(63) -1(2) 1_555 1_555 1_555 1_555 yes
C(60) C(61) C(62) C(63) 0(3) 1_555 1_555 1_555 1_555 yes
C(61) C(60) C(59) C(64) 0(2) 1_555 1_555 1_555 1_555 yes
C(61) C(62) C(63) C(64) -1(3) 1_555 1_555 1_555 1_555 yes
C(64) C(59) P(4) C(65) 143(1) 1_555 1_555 1_555 1_555 yes
C(65) C(66) C(67) C(68) -2(2) 1_555 1_555 1_555 1_555 yes
C(65) C(70) C(69) C(68) -1(2) 1_555 1_555 1_555 1_555 yes
C(66) C(65) C(70) C(69) 0(1) 1_555 1_555 1_555 1_555 yes
C(66) C(67) C(68) C(69) 1(2) 1_555 1_555 1_555 1_555 yes
C(67) C(66) C(65) C(70) 1(1) 1_555 1_555 1_555 1_555 yes
C(67) C(68) C(69) C(70) 0(2) 1_555 1_555 1_555 1_555 yes
